data_7015855
loop_
_publ_author_name
'Batchelor, Luke J.'
'Sander, Mario'
'Tuna, Floriana'
'Helliwell, Madeleine'
'Moro, Fabrizio'
'van Slageren, Joris'
'Burzur\'i, Enrique'
'Montero, Oscar'
'Evangelisti, Marco'
'Luis, Fernando'
'McInnes, Eric J. L.'

_publ_section_title
;
 Chromium(iii) stars and butterflies: synthesis, structural and
 magnetic studies of tetrametallic clusters.
;
_journal_issue 19
_journal_name_full 'Dalton transactions (Cambridge, England : 2003)'
_journal_page_first 5278
_journal_page_last 5284
_journal_paper_doi 10.1039/c1dt10172b
_journal_volume 40
_journal_year 2011
_chemical_formula_moiety '(C40 H42 Cl6 Cr4 N6 O8), 1.83(C2 H3 N), 0.5(H2O)'
_chemical_formula_sum 'C43.66 H48.5 Cl6 Cr4 N7.83 O8.5'
_chemical_formula_weight 1239.64
_chemical_name_common '[Cr4(Hpeol)2(bpy)3Cl6]'
_chemical_name_systematic
;
?
;
_space_group_IT_number 2
_symmetry_cell_setting triclinic
_symmetry_space_group_name_Hall '-P 1'
_symmetry_space_group_name_H-M 'P -1'
_atom_sites_solution_hydrogens geom
_atom_sites_solution_primary direct
_atom_sites_solution_secondary difmap
_audit_creation_method SHELXL-97
_cell_angle_alpha 82.643(4)
_cell_angle_beta 77.861(5)
_cell_angle_gamma 64.945(5)
_cell_formula_units_Z 2
_cell_length_a 11.9229(7)
_cell_length_b 12.5995(6)
_cell_length_c 19.7854(10)
_cell_measurement_reflns_used 5299
_cell_measurement_temperature 100(2)
_cell_measurement_theta_max 27.5353
_cell_measurement_theta_min 2.6976
_cell_volume 2629.8(3)
_computing_cell_refinement
;
CrysAlis RED, Oxford Diffraction Ltd.,
Version 1.171.32.29 (release 10-06-2008 CrysAlis171 .NET)
(compiled Jun 10 2008,16:49:55)
;
_computing_data_collection
;
CrysAlis CCD, Oxford Diffraction Ltd.,
Version 1.171.32.24 (release 21-04-2008 CrysAlis171 .NET)
(compiled Apr 21 2008,18:23:10)
;
_computing_data_reduction
;
CrysAlis RED, Oxford Diffraction Ltd.,
Version 1.171.32.29 (release 10-06-2008 CrysAlis171 .NET)
(compiled Jun 10 2008,16:49:55)
;
_computing_molecular_graphics 'SHELXL-97 (Sheldrick, 1997)'
_computing_publication_material 'SHELXL-97 (Sheldrick, 1997)'
_computing_structure_refinement 'SHELXL-97 (Sheldrick, 1997)'
_computing_structure_solution 'SHELXS-97 (Sheldrick, 1990)'
_diffrn_ambient_temperature 100(2)
_diffrn_detector_area_resol_mean 8.3367
_diffrn_measured_fraction_theta_full 0.998
_diffrn_measured_fraction_theta_max 0.998
_diffrn_measurement_device_type 'Oxford Diffraction XCalibur 2'
_diffrn_measurement_method 'phi and omega'
_diffrn_radiation_monochromator graphite
_diffrn_radiation_source 'Enhance (Mo) X-ray Source'
_diffrn_radiation_type MoK\a
_diffrn_radiation_wavelength 0.7107
_diffrn_reflns_av_R_equivalents 0.0464
_diffrn_reflns_av_sigmaI/netI 0.1137
_diffrn_reflns_limit_h_max 14
_diffrn_reflns_limit_h_min -14
_diffrn_reflns_limit_k_max 14
_diffrn_reflns_limit_k_min -14
_diffrn_reflns_limit_l_max 15
_diffrn_reflns_limit_l_min -23
_diffrn_reflns_number 15616
_diffrn_reflns_theta_full 24.71
_diffrn_reflns_theta_max 24.71
_diffrn_reflns_theta_min 2.70
_exptl_absorpt_coefficient_mu 1.167
_exptl_absorpt_correction_T_max 1.000
_exptl_absorpt_correction_T_min 0.846
_exptl_absorpt_correction_type multi-scan
_exptl_absorpt_process_details
;
Empirical absorption correction using spherical harmonics,
implemented in SCALE3 ABSPACK scaling algorithm.

;
_exptl_crystal_colour GREEN
_exptl_crystal_density_diffrn 1.566
_exptl_crystal_density_method 'not measured'
_exptl_crystal_description PLATE
_exptl_crystal_F_000 1263
_exptl_crystal_size_max 0.20
_exptl_crystal_size_mid 0.10
_exptl_crystal_size_min 0.05
_refine_diff_density_max 1.134
_refine_diff_density_min -0.459
_refine_diff_density_rms 0.097
_refine_ls_extinction_method none
_refine_ls_goodness_of_fit_ref 0.896
_refine_ls_hydrogen_treatment constr
_refine_ls_matrix_type full
_refine_ls_number_parameters 680
_refine_ls_number_reflns 8944
_refine_ls_number_restraints 85
_refine_ls_restrained_S_all 0.919
_refine_ls_R_factor_all 0.0947
_refine_ls_R_factor_gt 0.0480
_refine_ls_shift/su_max 0.001
_refine_ls_shift/su_mean 0.000
_refine_ls_structure_factor_coef Fsqd
_refine_ls_weighting_details 'calc w=1/[\s^2^(Fo^2^)+(0.0529P)^2^+0.0000P] where P=(Fo^2^+2Fc^2^)/3'
_refine_ls_weighting_scheme calc
_refine_ls_wR_factor_gt 0.1041
_refine_ls_wR_factor_ref 0.1149
_reflns_number_gt 5136
_reflns_number_total 8944
_reflns_threshold_expression >2sigma(I)
_cod_data_source_file c1dt10172b.txt
_cod_data_source_block pb3
_cod_depositor_comments
;
The following automatic conversions were performed:
'_symmetry_cell_setting' value 'TRICLINIC' changed to 'triclinic'
according to '/home/saulius/struct/CIF-dictionaries/cif_core.dic'
dictionary named 'cif_core.dic' version 2.4.1 from 2010-06-29.

Automatic conversion script
Id: cif_fix_enum 1555 2011-01-17 13:19:09Z saulius 
;
_cod_original_cell_volume 2629.8(2)
_cod_original_sg_symbol_Hall -P1
_cod_original_sg_symbol_H-M P-1
_cod_original_formula_sum 'C43.66 H48.50 Cl6 Cr4 N7.83 O8.50'
_cod_database_code 7015855

loop_
_symmetry_equiv_pos_as_xyz
'x, y, z'
'-x, -y, -z'

loop_
_atom_site_label
_atom_site_type_symbol
_atom_site_fract_x
_atom_site_fract_y
_atom_site_fract_z
_atom_site_U_iso_or_equiv
_atom_site_adp_type
_atom_site_occupancy
_atom_site_symmetry_multiplicity
_atom_site_calc_flag
_atom_site_refinement_flags
_atom_site_disorder_assembly
_atom_site_disorder_group
Cr1 Cr 0.26354(8) 0.86374(7) 0.25219(4) 0.0178(2) Uani 1 1 d . . .
Cr2 Cr 0.14523(8) 1.12767(7) 0.26445(4) 0.0197(2) Uani 1 1 d . . .
Cr3 Cr 0.44426(8) 0.75910(7) 0.12119(4) 0.0191(2) Uani 1 1 d . . .
Cr4 Cr 0.20808(8) 0.70885(7) 0.37375(4) 0.0210(2) Uani 1 1 d . . .
Cl1 Cl 0.14037(13) 1.12317(11) 0.38221(6) 0.0241(3) Uani 1 1 d . . .
Cl2 Cl 0.22290(14) 1.27116(12) 0.24834(6) 0.0325(4) Uani 1 1 d . . .
Cl3 Cl 0.51707(12) 0.90591(11) 0.09916(6) 0.0227(3) Uani 1 1 d . . .
Cl4 Cl 0.64994(12) 0.61786(11) 0.09699(6) 0.0245(3) Uani 1 1 d . . .
Cl5 Cl 0.40279(13) 0.54997(11) 0.35055(6) 0.0285(3) Uani 1 1 d . . .
Cl6 Cl 0.22927(14) 0.68787(12) 0.48995(6) 0.0288(4) Uani 1 1 d . . .
O1 O 0.3104(3) 0.9948(3) 0.24816(15) 0.0172(8) Uani 1 1 d . . .
O2 O 0.4382(3) 0.7544(3) 0.22140(15) 0.0171(8) Uani 1 1 d . . .
O3 O 0.2779(3) 0.8267(3) 0.34987(15) 0.0182(8) Uani 1 1 d . . .
O4 O 0.6620(7) 0.7297(6) 0.3680(3) 0.068(2) Uani 0.705(4) 1 d PDU A 1
H4 H 0.6254 0.7170 0.4060 0.102 Uiso 0.705(4) 1 calc PR A 1
O4X O 0.5391(13) 0.9383(13) 0.4015(7) 0.053(4) Uani 0.295(4) 1 d PDU A 2
H4X H 0.5926 0.9633 0.4010 0.080 Uiso 0.295(4) 1 calc PR A 2
O5 O 0.0966(3) 0.9949(3) 0.26700(15) 0.0173(8) Uani 1 1 d . . .
O6 O 0.2645(3) 0.8652(3) 0.15274(15) 0.0189(8) Uani 1 1 d . . .
O7 O 0.1904(3) 0.7467(3) 0.27490(15) 0.0178(8) Uani 1 1 d . . .
O8 O -0.1671(5) 0.8807(5) 0.2128(3) 0.0373(15) Uani 0.70 1 d PD B 1
H8 H -0.2201 0.9477 0.2199 0.056 Uiso 0.70 1 calc PR B 1
O8X O -0.043(2) 0.7691(16) 0.1385(11) 0.048(7) Uani 0.17 1 d PDU B 2
H8X H -0.1045 0.7776 0.1226 0.073 Uiso 0.17 1 calc PR B 2
O8Y O -0.096(2) 0.981(2) 0.1050(11) 0.041(8) Uani 0.13 1 d PDU B 3
H8Y H -0.1547 0.9806 0.0899 0.061 Uiso 0.13 1 calc PR B 3
N1 N -0.0407(4) 1.2491(3) 0.2697(2) 0.0201(10) Uani 1 1 d . . .
N2 N 0.1286(4) 1.1664(4) 0.16032(19) 0.0225(11) Uani 1 1 d . . .
N3 N 0.4143(4) 0.7652(4) 0.02041(19) 0.0221(11) Uani 1 1 d . . .
N4 N 0.3904(4) 0.6226(4) 0.12437(19) 0.0193(10) Uani 1 1 d . . .
N5 N 0.1082(4) 0.6035(4) 0.38962(19) 0.0237(11) Uani 1 1 d . . .
N6 N 0.0274(4) 0.8274(4) 0.40556(19) 0.0206(10) Uani 1 1 d . . .
C1 C 0.4188(5) 0.9735(4) 0.2762(3) 0.0230(13) Uani 1 1 d . A .
H1A H 0.3964 1.0309 0.3105 0.028 Uiso 1 1 calc R . .
H1B H 0.4817 0.9844 0.2395 0.028 Uiso 1 1 calc R . .
C2 C 0.5295(5) 0.7549(5) 0.2562(2) 0.0244(13) Uani 1 1 d . A .
H2A H 0.5955 0.7668 0.2225 0.029 Uiso 1 1 calc R . .
H2B H 0.5669 0.6789 0.2795 0.029 Uiso 1 1 calc R . .
C3 C 0.3827(5) 0.8292(5) 0.3702(2) 0.0224(13) Uani 1 1 d . A .
H3A H 0.4260 0.7552 0.3940 0.027 Uiso 1 1 calc R . .
H3B H 0.3537 0.8906 0.4028 0.027 Uiso 1 1 calc R . .
C4 C 0.4762(5) 0.8505(5) 0.3099(2) 0.0212(12) Uani 1 1 d . . .
C5 C 0.5865(6) 0.8456(5) 0.3406(3) 0.0359(15) Uani 0.705(4) 1 d PDU A 1
H5A H 0.6405 0.8711 0.3050 0.043 Uiso 0.705(4) 1 calc PR A 1
H5B H 0.5536 0.9003 0.3775 0.043 Uiso 0.705(4) 1 calc PR A 1
C5X C 0.5865(6) 0.8456(5) 0.3406(3) 0.0359(15) Uani 0.295(4) 1 d PDU A 2
H5C H 0.6455 0.8631 0.3042 0.043 Uiso 0.295(4) 1 calc PR A 2
H5D H 0.6300 0.7668 0.3593 0.043 Uiso 0.295(4) 1 calc PR A 2
C6 C 0.0022(5) 0.9867(5) 0.2378(3) 0.0253(13) Uani 1 1 d . . .
H6A H -0.0325 1.0564 0.2085 0.030 Uiso 1 1 calc R . .
H6B H -0.0651 0.9854 0.2748 0.030 Uiso 1 1 calc R . .
C7 C 0.1524(5) 0.8764(5) 0.1334(2) 0.0239(13) Uani 1 1 d . . .
H7A H 0.1717 0.8119 0.1047 0.029 Uiso 1 1 calc R . .
H7B H 0.1207 0.9485 0.1055 0.029 Uiso 1 1 calc R . .
C8 C 0.0909(5) 0.7639(5) 0.2413(3) 0.0254(14) Uani 1 1 d . . .
H8A H 0.0195 0.7656 0.2761 0.030 Uiso 1 1 calc R . .
H8B H 0.1161 0.6974 0.2131 0.030 Uiso 1 1 calc R . .
C9 C 0.0484(5) 0.8777(5) 0.1946(2) 0.0223(13) Uani 1 1 d D B .
C10 C -0.0619(5) 0.8846(5) 0.1638(3) 0.0301(14) Uani 1 1 d D . .
H10A H -0.0906 0.9568 0.1357 0.036 Uiso 1 1 calc R B 1
H10B H -0.0317 0.8201 0.1333 0.036 Uiso 1 1 calc R B 1
C11 C -0.1273(5) 1.2838(5) 0.3277(3) 0.0269(14) Uani 1 1 d . . .
H11 H -0.1025 1.2544 0.3702 0.032 Uiso 1 1 calc R . .
C12 C -0.2494(5) 1.3597(5) 0.3272(3) 0.0298(14) Uani 1 1 d . . .
H12 H -0.3063 1.3809 0.3684 0.036 Uiso 1 1 calc R . .
C13 C -0.2866(6) 1.4044(5) 0.2646(3) 0.0322(14) Uani 1 1 d . . .
H13 H -0.3694 1.4563 0.2630 0.039 Uiso 1 1 calc R . .
C14 C -0.2005(5) 1.3717(5) 0.2044(3) 0.0274(14) Uani 1 1 d . . .
H14 H -0.2245 1.4016 0.1617 0.033 Uiso 1 1 calc R . .
C15 C -0.0786(5) 1.2944(5) 0.2081(2) 0.0232(13) Uani 1 1 d . . .
C16 C 0.0215(5) 1.2524(5) 0.1468(3) 0.0249(13) Uani 1 1 d . . .
C17 C 0.0090(6) 1.3017(5) 0.0805(3) 0.0419(17) Uani 1 1 d . . .
H17 H -0.0660 1.3621 0.0717 0.050 Uiso 1 1 calc R . .
C18 C 0.1109(7) 1.2587(7) 0.0277(3) 0.055(2) Uani 1 1 d . . .
H18 H 0.1051 1.2894 -0.0174 0.067 Uiso 1 1 calc R . .
C19 C 0.2205(6) 1.1706(6) 0.0425(3) 0.0407(17) Uani 1 1 d . . .
H19 H 0.2898 1.1414 0.0074 0.049 Uiso 1 1 calc R . .
C20 C 0.2277(5) 1.1254(5) 0.1092(2) 0.0291(14) Uani 1 1 d . . .
H20 H 0.3023 1.0655 0.1190 0.035 Uiso 1 1 calc R . .
C21 C 0.4247(5) 0.8445(5) -0.0311(3) 0.0279(14) Uani 1 1 d . . .
H21 H 0.4516 0.9001 -0.0227 0.033 Uiso 1 1 calc R . .
C22 C 0.3973(6) 0.8456(5) -0.0952(3) 0.0353(16) Uani 1 1 d . . .
H22 H 0.4058 0.9011 -0.1294 0.042 Uiso 1 1 calc R . .
C23 C 0.3569(6) 0.7639(5) -0.1088(3) 0.0378(16) Uani 1 1 d . . .
H23 H 0.3362 0.7645 -0.1517 0.045 Uiso 1 1 calc R . .
C24 C 0.3477(6) 0.6809(5) -0.0571(3) 0.0326(15) Uani 1 1 d . . .
H24 H 0.3237 0.6231 -0.0654 0.039 Uiso 1 1 calc R . .
C25 C 0.3744(5) 0.6850(4) 0.0061(2) 0.0223(13) Uani 1 1 d . . .
C26 C 0.3646(5) 0.6010(5) 0.0659(2) 0.0216(13) Uani 1 1 d . . .
C27 C 0.3300(5) 0.5118(5) 0.0625(3) 0.0257(13) Uani 1 1 d . . .
H27 H 0.3123 0.4987 0.0215 0.031 Uiso 1 1 calc R . .
C28 C 0.3216(5) 0.4414(5) 0.1211(3) 0.0302(15) Uani 1 1 d . . .
H28 H 0.2965 0.3811 0.1205 0.036 Uiso 1 1 calc R . .
C29 C 0.3511(5) 0.4615(5) 0.1806(3) 0.0296(15) Uani 1 1 d . . .
H29 H 0.3479 0.4136 0.2202 0.036 Uiso 1 1 calc R . .
C30 C 0.3851(5) 0.5525(4) 0.1810(2) 0.0247(13) Uani 1 1 d . . .
H30 H 0.4048 0.5660 0.2212 0.030 Uiso 1 1 calc R . .
C31 C 0.1565(6) 0.4875(5) 0.3818(3) 0.0346(16) Uani 1 1 d . . .
H31 H 0.2421 0.4492 0.3652 0.042 Uiso 1 1 calc R . .
C32 C 0.0854(6) 0.4223(5) 0.3970(3) 0.0373(17) Uani 1 1 d . . .
H32 H 0.1225 0.3417 0.3916 0.045 Uiso 1 1 calc R . .
C33 C -0.0404(6) 0.4786(5) 0.4200(3) 0.0376(17) Uani 1 1 d . . .
H33 H -0.0903 0.4365 0.4302 0.045 Uiso 1 1 calc R . .
C34 C -0.0937(6) 0.5976(5) 0.4283(3) 0.0337(15) Uani 1 1 d . . .
H34 H -0.1795 0.6366 0.4441 0.040 Uiso 1 1 calc R . .
C35 C -0.0166(6) 0.6590(5) 0.4127(2) 0.0256(14) Uani 1 1 d . . .
C36 C -0.0645(5) 0.7863(5) 0.4206(2) 0.0223(13) Uani 1 1 d . . .
C37 C -0.1864(5) 0.8593(5) 0.4431(3) 0.0300(14) Uani 1 1 d . . .
H37 H -0.2485 0.8306 0.4521 0.036 Uiso 1 1 calc R . .
C38 C -0.2176(5) 0.9752(5) 0.4525(2) 0.0316(15) Uani 1 1 d . . .
H38 H -0.3009 1.0256 0.4671 0.038 Uiso 1 1 calc R . .
C39 C -0.1254(5) 1.0158(5) 0.4401(2) 0.0285(14) Uani 1 1 d . . .
H39 H -0.1443 1.0934 0.4476 0.034 Uiso 1 1 calc R . .
C40 C -0.0040(5) 0.9399(5) 0.4164(2) 0.0245(13) Uani 1 1 d . . .
H40 H 0.0587 0.9677 0.4076 0.029 Uiso 1 1 calc R . .
N7 N 0.3329(7) 0.8971(6) 0.7304(3) 0.0341(19) Uani 0.705(4) 1 d PD A 1
C41 C 0.4164(8) 0.8462(8) 0.6967(4) 0.033(2) Uani 0.705(4) 1 d PDU A 1
C42 C 0.5265(9) 0.7832(9) 0.6492(6) 0.071(3) Uani 0.705(4) 1 d PDU A 1
H42A H 0.5309 0.8309 0.6076 0.107 Uiso 0.705(4) 1 calc PR A 1
H42B H 0.5234 0.7125 0.6383 0.107 Uiso 0.705(4) 1 calc PR A 1
H42C H 0.5995 0.7638 0.6696 0.107 Uiso 0.705(4) 1 calc PR A 1
N8 N 1.0122(8) 0.5735(7) 0.1118(4) 0.073(3) Uani 0.83 1 d PD C 1
C43 C 0.9664(8) 0.5745(8) 0.1644(5) 0.049(2) Uani 0.83 1 d PD C 1
C44 C 0.9115(9) 0.5837(9) 0.2353(5) 0.080(3) Uani 0.83 1 d PD C 1
H44A H 0.9738 0.5351 0.2627 0.121 Uiso 0.83 1 calc PR C 1
H44B H 0.8441 0.5585 0.2435 0.121 Uiso 0.83 1 calc PR C 1
H44C H 0.8793 0.6638 0.2477 0.121 Uiso 0.83 1 calc PR C 1
N9 N 0.5362(13) 0.8153(11) 0.5057(6) 0.022(4) Uiso 0.295(4) 1 d PD A 2
C45 C 0.5529(17) 0.7249(13) 0.5009(8) 0.025(5) Uiso 0.295(4) 1 d PD A 2
C46 C 0.5615(7) 0.6150(6) 0.4906(3) 0.065(2) Uiso 0.295(4) 1 d PD A 2
H46A H 0.4793 0.6195 0.4901 0.097 Uiso 0.295(4) 1 calc PR A 2
H46B H 0.5965 0.5614 0.5273 0.097 Uiso 0.295(4) 1 calc PR A 2
H46C H 0.6148 0.5879 0.4471 0.097 Uiso 0.295(4) 1 calc PR A 2
O1S O 0.5615(7) 0.6150(6) 0.4906(3) 0.065(2) Uiso 0.50 1 d P D 1

loop_
_atom_site_aniso_label
_atom_site_aniso_U_11
_atom_site_aniso_U_22
_atom_site_aniso_U_33
_atom_site_aniso_U_23
_atom_site_aniso_U_13
_atom_site_aniso_U_12
Cr1 0.0197(5) 0.0152(5) 0.0190(4) -0.0029(3) 0.0050(4) -0.0107(4)
Cr2 0.0240(5) 0.0140(5) 0.0194(4) -0.0014(3) 0.0046(4) -0.0098(4)
Cr3 0.0223(5) 0.0144(5) 0.0198(4) -0.0036(3) 0.0065(4) -0.0105(4)
Cr4 0.0265(6) 0.0151(5) 0.0200(4) -0.0037(3) 0.0074(4) -0.0115(4)
Cl1 0.0351(9) 0.0166(7) 0.0215(7) -0.0024(5) 0.0025(6) -0.0143(7)
Cl2 0.0490(10) 0.0241(8) 0.0292(7) -0.0011(6) 0.0076(7) -0.0261(8)
Cl3 0.0267(8) 0.0185(7) 0.0230(7) -0.0036(5) 0.0085(6) -0.0145(6)
Cl4 0.0236(8) 0.0193(7) 0.0259(7) -0.0047(5) 0.0050(6) -0.0076(6)
Cl5 0.0307(9) 0.0209(8) 0.0237(7) -0.0048(6) 0.0064(6) -0.0050(7)
Cl6 0.0405(9) 0.0244(8) 0.0194(7) -0.0031(6) 0.0069(6) -0.0163(7)
O1 0.017(2) 0.015(2) 0.0193(18) -0.0050(14) 0.0033(15) -0.0078(17)
O2 0.019(2) 0.016(2) 0.0179(17) -0.0045(14) 0.0059(15) -0.0117(17)
O3 0.021(2) 0.016(2) 0.0183(18) -0.0025(14) 0.0030(16) -0.0112(17)
O4 0.077(5) 0.049(5) 0.088(5) -0.009(4) -0.040(4) -0.022(4)
O4X 0.041(8) 0.064(9) 0.076(8) -0.006(6) -0.036(6) -0.030(6)
O5 0.016(2) 0.016(2) 0.0201(18) -0.0045(14) 0.0024(15) -0.0085(17)
O6 0.016(2) 0.019(2) 0.0210(18) -0.0067(15) 0.0052(16) -0.0089(17)
O7 0.020(2) 0.020(2) 0.0148(17) -0.0033(14) 0.0041(16) -0.0123(17)
O8 0.036(4) 0.047(4) 0.041(3) -0.004(3) 0.002(3) -0.031(3)
O8X 0.045(10) 0.051(11) 0.056(10) -0.026(8) -0.014(8) -0.017(8)
O8Y 0.038(11) 0.046(12) 0.056(12) -0.017(9) -0.003(9) -0.032(9)
N1 0.019(3) 0.014(2) 0.022(2) 0.0011(18) 0.005(2) -0.005(2)
N2 0.027(3) 0.020(3) 0.019(2) 0.0010(19) 0.003(2) -0.011(2)
N3 0.027(3) 0.018(3) 0.022(2) -0.0058(19) 0.006(2) -0.013(2)
N4 0.019(3) 0.017(3) 0.018(2) -0.0049(18) 0.0099(19) -0.009(2)
N5 0.033(3) 0.021(3) 0.020(2) -0.0066(19) 0.010(2) -0.019(2)
N6 0.026(3) 0.018(3) 0.018(2) -0.0070(18) 0.007(2) -0.013(2)
C1 0.023(3) 0.022(3) 0.028(3) -0.004(2) -0.002(3) -0.014(3)
C2 0.017(3) 0.027(3) 0.027(3) 0.002(2) -0.001(2) -0.010(3)
C3 0.024(3) 0.020(3) 0.028(3) -0.005(2) -0.008(3) -0.010(3)
C4 0.023(3) 0.021(3) 0.023(3) -0.006(2) -0.002(2) -0.011(3)
C5 0.035(4) 0.030(4) 0.041(3) -0.006(3) -0.002(3) -0.013(3)
C5X 0.035(4) 0.030(4) 0.041(3) -0.006(3) -0.002(3) -0.013(3)
C6 0.023(3) 0.023(3) 0.032(3) -0.008(2) 0.002(3) -0.012(3)
C7 0.025(3) 0.023(3) 0.026(3) -0.005(2) -0.003(3) -0.010(3)
C8 0.026(4) 0.024(3) 0.026(3) -0.010(2) 0.012(3) -0.015(3)
C9 0.018(3) 0.031(3) 0.020(3) -0.008(2) 0.006(2) -0.014(3)
C10 0.030(4) 0.028(4) 0.035(3) -0.010(3) -0.004(3) -0.013(3)
C11 0.035(4) 0.025(3) 0.022(3) -0.002(2) 0.006(3) -0.018(3)
C12 0.028(4) 0.027(4) 0.025(3) -0.010(3) 0.012(3) -0.008(3)
C13 0.025(4) 0.025(4) 0.041(4) -0.006(3) 0.001(3) -0.007(3)
C14 0.030(4) 0.025(3) 0.025(3) -0.002(2) -0.006(3) -0.009(3)
C15 0.028(4) 0.019(3) 0.021(3) 0.000(2) 0.001(3) -0.012(3)
C16 0.025(3) 0.018(3) 0.027(3) -0.002(2) 0.002(3) -0.007(3)
C17 0.041(4) 0.041(4) 0.028(3) 0.006(3) -0.003(3) -0.005(3)
C18 0.055(5) 0.072(6) 0.024(3) 0.012(3) -0.001(3) -0.017(4)
C19 0.038(4) 0.050(5) 0.020(3) -0.002(3) 0.012(3) -0.013(4)
C20 0.026(4) 0.028(3) 0.025(3) -0.002(2) 0.007(3) -0.007(3)
C21 0.038(4) 0.019(3) 0.030(3) -0.001(2) 0.005(3) -0.019(3)
C22 0.059(5) 0.034(4) 0.023(3) 0.007(3) -0.003(3) -0.032(4)
C23 0.063(5) 0.041(4) 0.020(3) 0.002(3) -0.008(3) -0.031(4)
C24 0.049(4) 0.035(4) 0.026(3) -0.008(3) 0.001(3) -0.031(3)
C25 0.022(3) 0.018(3) 0.025(3) -0.007(2) 0.011(2) -0.011(3)
C26 0.023(3) 0.021(3) 0.020(3) -0.006(2) 0.007(2) -0.011(3)
C27 0.032(4) 0.026(3) 0.022(3) -0.008(2) 0.006(3) -0.018(3)
C28 0.036(4) 0.025(3) 0.034(3) -0.006(3) 0.010(3) -0.022(3)
C29 0.042(4) 0.018(3) 0.027(3) -0.001(2) 0.014(3) -0.019(3)
C30 0.027(3) 0.023(3) 0.020(3) -0.005(2) 0.012(2) -0.012(3)
C31 0.049(4) 0.020(3) 0.029(3) -0.006(3) 0.014(3) -0.017(3)
C32 0.064(5) 0.023(4) 0.030(3) -0.006(3) 0.006(3) -0.027(4)
C33 0.062(5) 0.034(4) 0.031(3) 0.001(3) 0.002(3) -0.039(4)
C34 0.036(4) 0.046(4) 0.027(3) 0.003(3) -0.001(3) -0.028(3)
C35 0.041(4) 0.023(3) 0.020(3) 0.003(2) -0.002(3) -0.023(3)
C36 0.028(3) 0.027(3) 0.015(3) -0.001(2) 0.002(2) -0.016(3)
C37 0.025(4) 0.030(4) 0.033(3) 0.001(3) -0.001(3) -0.012(3)
C38 0.024(4) 0.035(4) 0.025(3) -0.003(3) 0.007(3) -0.006(3)
C39 0.041(4) 0.019(3) 0.018(3) -0.006(2) 0.009(3) -0.010(3)
C40 0.035(4) 0.019(3) 0.026(3) -0.005(2) 0.002(3) -0.019(3)
N7 0.042(5) 0.041(5) 0.032(4) 0.013(3) -0.015(4) -0.029(4)
C41 0.033(4) 0.026(4) 0.055(4) 0.001(3) -0.022(3) -0.021(3)
C42 0.046(6) 0.038(6) 0.145(8) -0.041(5) -0.040(6) -0.010(5)
N8 0.077(7) 0.055(6) 0.092(6) 0.018(5) -0.048(5) -0.023(5)
C43 0.032(5) 0.053(6) 0.066(6) 0.014(5) -0.018(5) -0.023(5)
C44 0.078(8) 0.104(9) 0.092(8) -0.004(6) -0.012(6) -0.069(8)

loop_
_atom_type_symbol
_atom_type_description
_atom_type_scat_dispersion_real
_atom_type_scat_dispersion_imag
_atom_type_scat_source
C C 0.0033 0.0016 'International Tables Vol C Tables 4.2.6.8 and 6.1.1.4'
H H 0.0000 0.0000 'International Tables Vol C Tables 4.2.6.8 and 6.1.1.4'
N N 0.0061 0.0033 'International Tables Vol C Tables 4.2.6.8 and 6.1.1.4'
O O 0.0106 0.0060 'International Tables Vol C Tables 4.2.6.8 and 6.1.1.4'
Cl Cl 0.1484 0.1585 'International Tables Vol C Tables 4.2.6.8 and 6.1.1.4'
Cr Cr 0.3209 0.6236 'International Tables Vol C Tables 4.2.6.8 and 6.1.1.4'

loop_
_geom_angle_atom_site_label_1
_geom_angle_atom_site_label_2
_geom_angle_atom_site_label_3
_geom_angle
_geom_angle_site_symmetry_1
_geom_angle_site_symmetry_3
_geom_angle_publ_flag
O1 Cr1 O3 92.73(13) . . ?
O1 Cr1 O6 96.63(13) . . ?
O3 Cr1 O6 168.03(14) . . ?
O1 Cr1 O2 92.32(13) . . ?
O3 Cr1 O2 92.52(14) . . ?
O6 Cr1 O2 79.70(14) . . ?
O1 Cr1 O5 79.35(14) . . ?
O3 Cr1 O5 96.56(13) . . ?
O6 Cr1 O5 92.49(14) . . ?
O2 Cr1 O5 167.92(12) . . ?
O1 Cr1 O7 167.34(13) . . ?
O3 Cr1 O7 78.91(13) . . ?
O6 Cr1 O7 92.99(13) . . ?
O2 Cr1 O7 97.49(13) . . ?
O5 Cr1 O7 92.07(13) . . ?
O1 Cr2 O5 78.47(13) . . ?
O1 Cr2 N1 168.05(15) . . ?
O5 Cr2 N1 91.70(15) . . ?
O1 Cr2 N2 95.79(15) . . ?
O5 Cr2 N2 91.28(14) . . ?
N1 Cr2 N2 77.48(16) . . ?
O1 Cr2 Cl1 93.85(10) . . ?
O5 Cr2 Cl1 96.05(9) . . ?
N1 Cr2 Cl1 93.93(12) . . ?
N2 Cr2 Cl1 168.89(13) . . ?
O1 Cr2 Cl2 95.69(10) . . ?
O5 Cr2 Cl2 172.08(10) . . ?
N1 Cr2 Cl2 93.41(12) . . ?
N2 Cr2 Cl2 83.93(12) . . ?
Cl1 Cr2 Cl2 89.64(5) . . ?
O2 Cr3 O6 78.85(13) . . ?
O2 Cr3 N4 95.15(14) . . ?
O6 Cr3 N4 88.98(15) . . ?
O2 Cr3 N3 168.44(15) . . ?
O6 Cr3 N3 91.81(15) . . ?
N4 Cr3 N3 77.73(15) . . ?
O2 Cr3 Cl3 93.45(9) . . ?
O6 Cr3 Cl3 95.73(10) . . ?
N4 Cr3 Cl3 170.85(11) . . ?
N3 Cr3 Cl3 94.25(11) . . ?
O2 Cr3 Cl4 95.61(11) . . ?
O6 Cr3 Cl4 172.13(10) . . ?
N4 Cr3 Cl4 85.94(12) . . ?
N3 Cr3 Cl4 92.98(13) . . ?
Cl3 Cr3 Cl4 90.14(5) . . ?
O3 Cr4 O7 78.56(13) . . ?
O3 Cr4 N6 94.98(15) . . ?
O7 Cr4 N6 91.56(15) . . ?
O3 Cr4 N5 169.73(17) . . ?
O7 Cr4 N5 94.03(14) . . ?
N6 Cr4 N5 77.97(16) . . ?
O3 Cr4 Cl6 94.67(10) . . ?
O7 Cr4 Cl6 172.66(10) . . ?
N6 Cr4 Cl6 86.18(12) . . ?
N5 Cr4 Cl6 92.32(11) . . ?
O3 Cr4 Cl5 94.34(11) . . ?
O7 Cr4 Cl5 94.44(10) . . ?
N6 Cr4 Cl5 169.76(11) . . ?
N5 Cr4 Cl5 93.32(13) . . ?
Cl6 Cr4 Cl5 88.84(6) . . ?
C1 O1 Cr1 116.7(3) . . ?
C1 O1 Cr2 127.7(3) . . ?
Cr1 O1 Cr2 101.80(15) . . ?
C2 O2 Cr3 127.9(3) . . ?
C2 O2 Cr1 116.8(3) . . ?
Cr3 O2 Cr1 101.30(16) . . ?
C3 O3 Cr1 116.8(3) . . ?
C3 O3 Cr4 128.7(3) . . ?
Cr1 O3 Cr4 102.10(15) . . ?
C6 O5 Cr1 116.6(3) . . ?
C6 O5 Cr2 130.0(3) . . ?
Cr1 O5 Cr2 100.36(14) . . ?
C7 O6 Cr1 116.7(3) . . ?
C7 O6 Cr3 131.5(3) . . ?
Cr1 O6 Cr3 100.06(16) . . ?
C8 O7 Cr1 116.2(3) . . ?
C8 O7 Cr4 130.6(3) . . ?
Cr1 O7 Cr4 100.41(14) . . ?
C10 O8 H8 109.5 . . ?
C10 O8X H8X 109.5 . . ?
C10 O8Y H8Y 109.5 . . ?
C11 N1 C15 117.4(5) . . ?
C11 N1 Cr2 126.5(4) . . ?
C15 N1 Cr2 116.1(3) . . ?
C16 N2 C20 120.0(4) . . ?
C16 N2 Cr2 116.5(3) . . ?
C20 N2 Cr2 122.2(4) . . ?
C21 N3 C25 117.1(4) . . ?
C21 N3 Cr3 126.4(3) . . ?
C25 N3 Cr3 116.5(3) . . ?
C26 N4 C30 119.1(4) . . ?
C26 N4 Cr3 117.8(3) . . ?
C30 N4 Cr3 123.0(4) . . ?
C31 N5 C35 118.1(4) . . ?
C31 N5 Cr4 126.5(4) . . ?
C35 N5 Cr4 115.4(3) . . ?
C40 N6 C36 118.4(4) . . ?
C40 N6 Cr4 124.0(3) . . ?
C36 N6 Cr4 117.4(3) . . ?
O1 C1 C4 113.6(4) . . ?
O1 C1 H1A 108.8 . . ?
C4 C1 H1A 108.8 . . ?
O1 C1 H1B 108.8 . . ?
C4 C1 H1B 108.8 . . ?
H1A C1 H1B 107.7 . . ?
O2 C2 C4 113.3(4) . . ?
O2 C2 H2A 108.9 . . ?
C4 C2 H2A 108.9 . . ?
O2 C2 H2B 108.9 . . ?
C4 C2 H2B 108.9 . . ?
H2A C2 H2B 107.7 . . ?
O3 C3 C4 113.7(4) . . ?
O3 C3 H3A 108.8 . . ?
C4 C3 H3A 108.8 . . ?
O3 C3 H3B 108.8 . . ?
C4 C3 H3B 108.8 . . ?
H3A C3 H3B 107.7 . . ?
C1 C4 C3 111.5(4) . . ?
C1 C4 C5 106.5(4) . . ?
C3 C4 C5 106.9(4) . . ?
C1 C4 C2 111.7(4) . . ?
C3 C4 C2 112.3(4) . . ?
C5 C4 C2 107.7(4) . . ?
O4 C5 C4 114.1(5) . . ?
O4 C5 H5A 108.7 . . ?
C4 C5 H5A 108.7 . . ?
O4 C5 H5B 108.7 . . ?
C4 C5 H5B 108.7 . . ?
H5A C5 H5B 107.6 . . ?
O5 C6 C9 114.2(4) . . ?
O5 C6 H6A 108.7 . . ?
C9 C6 H6A 108.7 . . ?
O5 C6 H6B 108.7 . . ?
C9 C6 H6B 108.7 . . ?
H6A C6 H6B 107.6 . . ?
O6 C7 C9 114.3(4) . . ?
O6 C7 H7A 108.7 . . ?
C9 C7 H7A 108.7 . . ?
O6 C7 H7B 108.7 . . ?
C9 C7 H7B 108.7 . . ?
H7A C7 H7B 107.6 . . ?
O7 C8 C9 114.8(4) . . ?
O7 C8 H8A 108.6 . . ?
C9 C8 H8A 108.6 . . ?
O7 C8 H8B 108.6 . . ?
C9 C8 H8B 108.6 . . ?
H8A C8 H8B 107.6 . . ?
C10 C9 C7 106.7(4) . . ?
C10 C9 C6 107.9(4) . . ?
C7 C9 C6 111.4(4) . . ?
C10 C9 C8 108.0(4) . . ?
C7 C9 C8 112.0(4) . . ?
C6 C9 C8 110.6(4) . . ?
O8 C10 O8X 88.2(9) . . ?
O8 C10 C9 115.6(4) . . ?
O8X C10 C9 113.4(9) . . ?
O8 C10 O8Y 114.9(11) . . ?
O8X C10 O8Y 109.3(14) . . ?
C9 C10 O8Y 112.9(9) . . ?
O8 C10 H10A 108.4 . . ?
O8X C10 H10A 121.7 . . ?
C9 C10 H10A 108.4 . . ?
O8Y C10 H10A 13.3 . . ?
O8 C10 H10B 108.4 . . ?
O8X C10 H10B 21.2 . . ?
C9 C10 H10B 108.4 . . ?
O8Y C10 H10B 94.2 . . ?
H10A C10 H10B 107.5 . . ?
N1 C11 C12 123.4(5) . . ?
N1 C11 H11 118.3 . . ?
C12 C11 H11 118.3 . . ?
C11 C12 C13 118.6(5) . . ?
C11 C12 H12 120.7 . . ?
C13 C12 H12 120.7 . . ?
C12 C13 C14 119.6(6) . . ?
C12 C13 H13 120.2 . . ?
C14 C13 H13 120.2 . . ?
C15 C14 C13 119.2(5) . . ?
C15 C14 H14 120.4 . . ?
C13 C14 H14 120.4 . . ?
N1 C15 C14 121.8(5) . . ?
N1 C15 C16 114.3(5) . . ?
C14 C15 C16 123.9(5) . . ?
N2 C16 C17 121.5(5) . . ?
N2 C16 C15 114.9(4) . . ?
C17 C16 C15 123.4(5) . . ?
C18 C17 C16 118.4(6) . . ?
C18 C17 H17 120.8 . . ?
C16 C17 H17 120.8 . . ?
C19 C18 C17 119.4(6) . . ?
C19 C18 H18 120.3 . . ?
C17 C18 H18 120.3 . . ?
C18 C19 C20 119.7(5) . . ?
C18 C19 H19 120.1 . . ?
C20 C19 H19 120.1 . . ?
N2 C20 C19 120.9(6) . . ?
N2 C20 H20 119.5 . . ?
C19 C20 H20 119.5 . . ?
N3 C21 C22 122.6(5) . . ?
N3 C21 H21 118.7 . . ?
C22 C21 H21 118.7 . . ?
C21 C22 C23 119.6(5) . . ?
C21 C22 H22 120.2 . . ?
C23 C22 H22 120.2 . . ?
C22 C23 C24 118.7(5) . . ?
C22 C23 H23 120.7 . . ?
C24 C23 H23 120.7 . . ?
C25 C24 C23 119.2(5) . . ?
C25 C24 H24 120.4 . . ?
C23 C24 H24 120.4 . . ?
N3 C25 C24 122.9(4) . . ?
N3 C25 C26 113.7(4) . . ?
C24 C25 C26 123.4(5) . . ?
N4 C26 C27 122.3(5) . . ?
N4 C26 C25 114.1(4) . . ?
C27 C26 C25 123.6(5) . . ?
C26 C27 C28 118.6(5) . . ?
C26 C27 H27 120.7 . . ?
C28 C27 H27 120.7 . . ?
C29 C28 C27 119.2(5) . . ?
C29 C28 H28 120.4 . . ?
C27 C28 H28 120.4 . . ?
C30 C29 C28 119.5(5) . . ?
C30 C29 H29 120.2 . . ?
C28 C29 H29 120.2 . . ?
N4 C30 C29 121.2(5) . . ?
N4 C30 H30 119.4 . . ?
C29 C30 H30 119.4 . . ?
N5 C31 C32 123.2(6) . . ?
N5 C31 H31 118.4 . . ?
C32 C31 H31 118.4 . . ?
C33 C32 C31 118.5(6) . . ?
C33 C32 H32 120.8 . . ?
C31 C32 H32 120.8 . . ?
C32 C33 C34 120.0(5) . . ?
C32 C33 H33 120.0 . . ?
C34 C33 H33 120.0 . . ?
C33 C34 C35 118.9(6) . . ?
C33 C34 H34 120.5 . . ?
C35 C34 H34 120.5 . . ?
N5 C35 C34 121.3(5) . . ?
N5 C35 C36 115.7(4) . . ?
C34 C35 C36 123.0(5) . . ?
C37 C36 N6 120.8(5) . . ?
C37 C36 C35 125.7(5) . . ?
N6 C36 C35 113.4(5) . . ?
C36 C37 C38 120.0(5) . . ?
C36 C37 H37 120.0 . . ?
C38 C37 H37 120.0 . . ?
C39 C38 C37 119.4(5) . . ?
C39 C38 H38 120.3 . . ?
C37 C38 H38 120.3 . . ?
C38 C39 C40 118.8(5) . . ?
C38 C39 H39 120.6 . . ?
C40 C39 H39 120.6 . . ?
N6 C40 C39 122.5(5) . . ?
N6 C40 H40 118.8 . . ?
C39 C40 H40 118.8 . . ?
N7 C41 C42 177.0(11) . . ?
N8 C43 C44 173.9(10) . . ?
N9 C45 C46 173(2) . . ?
C45 C46 H46A 109.5 . . ?
C45 C46 H46B 109.5 . . ?
H46A C46 H46B 109.5 . . ?
C45 C46 H46C 109.5 . . ?
H46A C46 H46C 109.5 . . ?
H46B C46 H46C 109.5 . . ?

loop_
_geom_bond_atom_site_label_1
_geom_bond_atom_site_label_2
_geom_bond_distance
_geom_bond_site_symmetry_2
_geom_bond_publ_flag
Cr1 O1 1.942(3) . ?
Cr1 O3 1.955(3) . ?
Cr1 O6 1.963(3) . ?
Cr1 O2 1.964(3) . ?
Cr1 O5 1.968(3) . ?
Cr1 O7 1.972(3) . ?
Cr2 O1 1.966(3) . ?
Cr2 O5 1.981(3) . ?
Cr2 N1 2.082(4) . ?
Cr2 N2 2.087(4) . ?
Cr2 Cl1 2.3125(14) . ?
Cr2 Cl2 2.3182(14) . ?
Cr3 O2 1.963(3) . ?
Cr3 O6 1.999(3) . ?
Cr3 N4 2.065(4) . ?
Cr3 N3 2.085(4) . ?
Cr3 Cl3 2.3151(14) . ?
Cr3 Cl4 2.3319(16) . ?
Cr4 O3 1.956(3) . ?
Cr4 O7 1.986(3) . ?
Cr4 N6 2.052(4) . ?
Cr4 N5 2.086(4) . ?
Cr4 Cl6 2.3349(15) . ?
Cr4 Cl5 2.3364(16) . ?
O1 C1 1.421(6) . ?
O2 C2 1.408(6) . ?
O3 C3 1.404(5) . ?
O4 C5 1.458(8) . ?
O4 H4 0.8200 . ?
O4X H4X 0.8200 . ?
O5 C6 1.414(6) . ?
O6 C7 1.413(6) . ?
O7 C8 1.405(6) . ?
O8 C10 1.429(6) . ?
O8 H8 0.8200 . ?
O8X C10 1.509(13) . ?
O8X H8X 0.8200 . ?
O8Y C10 1.550(14) . ?
O8Y H8Y 0.8200 . ?
N1 C11 1.350(6) . ?
N1 C15 1.362(6) . ?
N2 C16 1.332(7) . ?
N2 C20 1.342(6) . ?
N3 C21 1.358(6) . ?
N3 C25 1.366(6) . ?
N4 C26 1.344(6) . ?
N4 C30 1.344(6) . ?
N5 C31 1.342(6) . ?
N5 C35 1.351(7) . ?
N6 C40 1.338(6) . ?
N6 C36 1.364(6) . ?
C1 C4 1.530(7) . ?
C1 H1A 0.9700 . ?
C1 H1B 0.9700 . ?
C2 C4 1.541(7) . ?
C2 H2A 0.9700 . ?
C2 H2B 0.9700 . ?
C3 C4 1.533(6) . ?
C3 H3A 0.9700 . ?
C3 H3B 0.9700 . ?
C4 C5 1.537(7) . ?
C5 H5A 0.9700 . ?
C5 H5B 0.9700 . ?
C6 C9 1.543(7) . ?
C6 H6A 0.9700 . ?
C6 H6B 0.9700 . ?
C7 C9 1.537(6) . ?
C7 H7A 0.9700 . ?
C7 H7B 0.9700 . ?
C8 C9 1.551(7) . ?
C8 H8A 0.9700 . ?
C8 H8B 0.9700 . ?
C9 C10 1.528(7) . ?
C10 H10A 0.9700 . ?
C10 H10B 0.9700 . ?
C11 C12 1.363(8) . ?
C11 H11 0.9300 . ?
C12 C13 1.374(7) . ?
C12 H12 0.9300 . ?
C13 C14 1.377(7) . ?
C13 H13 0.9300 . ?
C14 C15 1.376(7) . ?
C14 H14 0.9300 . ?
C15 C16 1.481(7) . ?
C16 C17 1.388(7) . ?
C17 C18 1.384(8) . ?
C17 H17 0.9300 . ?
C18 C19 1.369(9) . ?
C18 H18 0.9300 . ?
C19 C20 1.374(7) . ?
C19 H19 0.9300 . ?
C20 H20 0.9300 . ?
C21 C22 1.372(7) . ?
C21 H21 0.9300 . ?
C22 C23 1.382(7) . ?
C22 H22 0.9300 . ?
C23 C24 1.388(7) . ?
C23 H23 0.9300 . ?
C24 C25 1.366(7) . ?
C24 H24 0.9300 . ?
C25 C26 1.504(6) . ?
C26 C27 1.366(6) . ?
C27 C28 1.380(7) . ?
C27 H27 0.9300 . ?
C28 C29 1.378(7) . ?
C28 H28 0.9300 . ?
C29 C30 1.369(7) . ?
C29 H29 0.9300 . ?
C30 H30 0.9300 . ?
C31 C32 1.380(7) . ?
C31 H31 0.9300 . ?
C32 C33 1.362(8) . ?
C32 H32 0.9300 . ?
C33 C34 1.375(8) . ?
C33 H33 0.9300 . ?
C34 C35 1.400(7) . ?
C34 H34 0.9300 . ?
C35 C36 1.475(7) . ?
C36 C37 1.363(7) . ?
C37 C38 1.374(7) . ?
C37 H37 0.9300 . ?
C38 C39 1.364(7) . ?
C38 H38 0.9300 . ?
C39 C40 1.373(7) . ?
C39 H39 0.9300 . ?
C40 H40 0.9300 . ?
N7 C41 1.066(9) . ?
C41 C42 1.424(11) . ?
C42 H42A 0.9600 . ?
C42 H42B 0.9600 . ?
C42 H42C 0.9600 . ?
N8 C43 1.067(8) . ?
C43 C44 1.414(10) . ?
C44 H44A 0.9600 . ?
C44 H44B 0.9600 . ?
C44 H44C 0.9600 . ?
N9 C45 1.084(13) . ?
C45 C46 1.383(12) . ?
C46 H46A 0.9600 . ?
C46 H46B 0.9600 . ?
C46 H46C 0.9600 . ?

loop_
_geom_hbond_atom_site_label_D
_geom_hbond_atom_site_label_H
_geom_hbond_atom_site_label_A
_geom_hbond_distance_DH
_geom_hbond_distance_HA
_geom_hbond_distance_DA
_geom_hbond_angle_DHA
_geom_hbond_site_symmetry_A
O4 H4 N9 0.82 2.28 2.915(14) 135.1 .
O8 H8 N7 0.82 2.08 2.861(10) 160.4 2_576

loop_
_geom_torsion_atom_site_label_1
_geom_torsion_atom_site_label_2
_geom_torsion_atom_site_label_3
_geom_torsion_atom_site_label_4
_geom_torsion
_geom_torsion_site_symmetry_1
_geom_torsion_site_symmetry_2
_geom_torsion_site_symmetry_3
_geom_torsion_site_symmetry_4
_geom_torsion_publ_flag
O3 Cr1 O1 C1 48.3(3) . . . . ?
O6 Cr1 O1 C1 -124.2(3) . . . . ?
O2 Cr1 O1 C1 -44.3(3) . . . . ?
O5 Cr1 O1 C1 144.5(3) . . . . ?
O7 Cr1 O1 C1 96.6(7) . . . . ?
O3 Cr1 O1 Cr2 -95.22(15) . . . . ?
O6 Cr1 O1 Cr2 92.25(15) . . . . ?
O2 Cr1 O1 Cr2 172.14(14) . . . . ?
O5 Cr1 O1 Cr2 0.95(13) . . . . ?
O7 Cr1 O1 Cr2 -47.0(7) . . . . ?
O5 Cr2 O1 C1 -138.8(3) . . . . ?
N1 Cr2 O1 C1 -173.9(6) . . . . ?
N2 Cr2 O1 C1 131.1(3) . . . . ?
Cl1 Cr2 O1 C1 -43.4(3) . . . . ?
Cl2 Cr2 O1 C1 46.6(3) . . . . ?
O5 Cr2 O1 Cr1 -0.95(13) . . . . ?
N1 Cr2 O1 Cr1 -36.1(7) . . . . ?
N2 Cr2 O1 Cr1 -91.08(15) . . . . ?
Cl1 Cr2 O1 Cr1 94.45(12) . . . . ?
Cl2 Cr2 O1 Cr1 -175.53(11) . . . . ?
O6 Cr3 O2 C2 -140.0(4) . . . . ?
N4 Cr3 O2 C2 132.1(4) . . . . ?
N3 Cr3 O2 C2 -176.5(7) . . . . ?
Cl3 Cr3 O2 C2 -44.8(4) . . . . ?
Cl4 Cr3 O2 C2 45.7(4) . . . . ?
O6 Cr3 O2 Cr1 -2.25(12) . . . . ?
N4 Cr3 O2 Cr1 -90.19(16) . . . . ?
N3 Cr3 O2 Cr1 -38.8(8) . . . . ?
Cl3 Cr3 O2 Cr1 92.91(11) . . . . ?
Cl4 Cr3 O2 Cr1 -176.60(10) . . . . ?
O1 Cr1 O2 C2 49.5(3) . . . . ?
O3 Cr1 O2 C2 -43.4(3) . . . . ?
O6 Cr1 O2 C2 145.8(3) . . . . ?
O5 Cr1 O2 C2 95.5(7) . . . . ?
O7 Cr1 O2 C2 -122.5(3) . . . . ?
O1 Cr1 O2 Cr3 -94.03(14) . . . . ?
O3 Cr1 O2 Cr3 173.13(14) . . . . ?
O6 Cr1 O2 Cr3 2.29(13) . . . . ?
O5 Cr1 O2 Cr3 -48.0(7) . . . . ?
O7 Cr1 O2 Cr3 93.98(14) . . . . ?
O1 Cr1 O3 C3 -43.3(3) . . . . ?
O6 Cr1 O3 C3 98.2(7) . . . . ?
O2 Cr1 O3 C3 49.1(3) . . . . ?
O5 Cr1 O3 C3 -122.9(3) . . . . ?
O7 Cr1 O3 C3 146.3(3) . . . . ?
O1 Cr1 O3 Cr4 171.15(15) . . . . ?
O6 Cr1 O3 Cr4 -47.4(7) . . . . ?
O2 Cr1 O3 Cr4 -96.40(15) . . . . ?
O5 Cr1 O3 Cr4 91.57(15) . . . . ?
O7 Cr1 O3 Cr4 0.74(15) . . . . ?
O7 Cr4 O3 C3 -140.4(4) . . . . ?
N6 Cr4 O3 C3 129.0(4) . . . . ?
N5 Cr4 O3 C3 175.2(7) . . . . ?
Cl6 Cr4 O3 C3 42.4(3) . . . . ?
Cl5 Cr4 O3 C3 -46.8(3) . . . . ?
O7 Cr4 O3 Cr1 -0.73(15) . . . . ?
N6 Cr4 O3 Cr1 -91.32(17) . . . . ?
N5 Cr4 O3 Cr1 -45.2(8) . . . . ?
Cl6 Cr4 O3 Cr1 -177.88(12) . . . . ?
Cl5 Cr4 O3 Cr1 92.93(13) . . . . ?
O1 Cr1 O5 C6 144.4(3) . . . . ?
O3 Cr1 O5 C6 -124.0(3) . . . . ?
O6 Cr1 O5 C6 48.1(3) . . . . ?
O2 Cr1 O5 C6 97.4(7) . . . . ?
O7 Cr1 O5 C6 -45.0(3) . . . . ?
O1 Cr1 O5 Cr2 -0.94(13) . . . . ?
O3 Cr1 O5 Cr2 90.62(14) . . . . ?
O6 Cr1 O5 Cr2 -97.22(14) . . . . ?
O2 Cr1 O5 Cr2 -47.9(7) . . . . ?
O7 Cr1 O5 Cr2 169.69(13) . . . . ?
O1 Cr2 O5 C6 -137.5(4) . . . . ?
N1 Cr2 O5 C6 35.7(4) . . . . ?
N2 Cr2 O5 C6 -41.8(4) . . . . ?
Cl1 Cr2 O5 C6 129.8(3) . . . . ?
Cl2 Cr2 O5 C6 -94.5(9) . . . . ?
O1 Cr2 O5 Cr1 0.93(13) . . . . ?
N1 Cr2 O5 Cr1 174.09(15) . . . . ?
N2 Cr2 O5 Cr1 96.58(16) . . . . ?
Cl1 Cr2 O5 Cr1 -91.77(11) . . . . ?
Cl2 Cr2 O5 Cr1 43.9(9) . . . . ?
O1 Cr1 O6 C7 -123.6(3) . . . . ?
O3 Cr1 O6 C7 95.2(7) . . . . ?
O2 Cr1 O6 C7 145.2(3) . . . . ?
O5 Cr1 O6 C7 -44.0(3) . . . . ?
O7 Cr1 O6 C7 48.2(3) . . . . ?
O1 Cr1 O6 Cr3 88.92(15) . . . . ?
O3 Cr1 O6 Cr3 -52.3(7) . . . . ?
O2 Cr1 O6 Cr3 -2.24(12) . . . . ?
O5 Cr1 O6 Cr3 168.48(13) . . . . ?
O7 Cr1 O6 Cr3 -99.31(15) . . . . ?
O2 Cr3 O6 C7 -137.8(4) . . . . ?
N4 Cr3 O6 C7 -42.4(4) . . . . ?
N3 Cr3 O6 C7 35.3(4) . . . . ?
Cl3 Cr3 O6 C7 129.8(4) . . . . ?
Cl4 Cr3 O6 C7 -92.1(9) . . . . ?
O2 Cr3 O6 Cr1 2.24(12) . . . . ?
N4 Cr3 O6 Cr1 97.70(15) . . . . ?
N3 Cr3 O6 Cr1 175.39(15) . . . . ?
Cl3 Cr3 O6 Cr1 -90.16(11) . . . . ?
Cl4 Cr3 O6 Cr1 48.0(8) . . . . ?
O1 Cr1 O7 C8 95.8(7) . . . . ?
O3 Cr1 O7 C8 145.2(3) . . . . ?
O6 Cr1 O7 C8 -43.7(3) . . . . ?
O2 Cr1 O7 C8 -123.7(3) . . . . ?
O5 Cr1 O7 C8 48.9(3) . . . . ?
O1 Cr1 O7 Cr4 -50.1(8) . . . . ?
O3 Cr1 O7 Cr4 -0.72(14) . . . . ?
O6 Cr1 O7 Cr4 170.39(15) . . . . ?
O2 Cr1 O7 Cr4 90.39(15) . . . . ?
O5 Cr1 O7 Cr4 -97.01(15) . . . . ?
O3 Cr4 O7 C8 -137.8(4) . . . . ?
N6 Cr4 O7 C8 -43.0(4) . . . . ?
N5 Cr4 O7 C8 35.0(4) . . . . ?
Cl6 Cr4 O7 C8 -115.0(8) . . . . ?
Cl5 Cr4 O7 C8 128.7(4) . . . . ?
O3 Cr4 O7 Cr1 0.72(14) . . . . ?
N6 Cr4 O7 Cr1 95.49(16) . . . . ?
N5 Cr4 O7 Cr1 173.54(17) . . . . ?
Cl6 Cr4 O7 Cr1 23.6(10) . . . . ?
Cl5 Cr4 O7 Cr1 -92.81(12) . . . . ?
O1 Cr2 N1 C11 118.9(7) . . . . ?
O5 Cr2 N1 C11 84.6(4) . . . . ?
N2 Cr2 N1 C11 175.5(4) . . . . ?
Cl1 Cr2 N1 C11 -11.6(4) . . . . ?
Cl2 Cr2 N1 C11 -101.5(4) . . . . ?
O1 Cr2 N1 C15 -58.7(8) . . . . ?
O5 Cr2 N1 C15 -93.1(3) . . . . ?
N2 Cr2 N1 C15 -2.1(3) . . . . ?
Cl1 Cr2 N1 C15 170.7(3) . . . . ?
Cl2 Cr2 N1 C15 80.9(3) . . . . ?
O1 Cr2 N2 C16 176.7(4) . . . . ?
O5 Cr2 N2 C16 98.2(4) . . . . ?
N1 Cr2 N2 C16 6.7(4) . . . . ?
Cl1 Cr2 N2 C16 -33.2(9) . . . . ?
Cl2 Cr2 N2 C16 -88.2(4) . . . . ?
O1 Cr2 N2 C20 -16.6(4) . . . . ?
O5 Cr2 N2 C20 -95.1(4) . . . . ?
N1 Cr2 N2 C20 173.4(4) . . . . ?
Cl1 Cr2 N2 C20 133.5(6) . . . . ?
Cl2 Cr2 N2 C20 78.6(4) . . . . ?
O2 Cr3 N3 C21 125.1(7) . . . . ?
O6 Cr3 N3 C21 89.3(4) . . . . ?
N4 Cr3 N3 C21 177.8(5) . . . . ?
Cl3 Cr3 N3 C21 -6.6(4) . . . . ?
Cl4 Cr3 N3 C21 -97.0(4) . . . . ?
O2 Cr3 N3 C25 -51.6(10) . . . . ?
O6 Cr3 N3 C25 -87.4(4) . . . . ?
N4 Cr3 N3 C25 1.2(4) . . . . ?
Cl3 Cr3 N3 C25 176.7(4) . . . . ?
Cl4 Cr3 N3 C25 86.4(4) . . . . ?
O2 Cr3 N4 C26 171.5(4) . . . . ?
O6 Cr3 N4 C26 92.8(4) . . . . ?
N3 Cr3 N4 C26 0.7(4) . . . . ?
Cl3 Cr3 N4 C26 -28.3(11) . . . . ?
Cl4 Cr3 N4 C26 -93.2(4) . . . . ?
O2 Cr3 N4 C30 -11.3(4) . . . . ?
O6 Cr3 N4 C30 -90.0(4) . . . . ?
N3 Cr3 N4 C30 178.0(4) . . . . ?
Cl3 Cr3 N4 C30 148.9(7) . . . . ?
Cl4 Cr3 N4 C30 84.0(4) . . . . ?
O3 Cr4 N5 C31 134.3(8) . . . . ?
O7 Cr4 N5 C31 90.8(4) . . . . ?
N6 Cr4 N5 C31 -178.5(4) . . . . ?
Cl6 Cr4 N5 C31 -92.9(4) . . . . ?
Cl5 Cr4 N5 C31 -3.9(4) . . . . ?
O3 Cr4 N5 C35 -48.5(9) . . . . ?
O7 Cr4 N5 C35 -91.9(4) . . . . ?
N6 Cr4 N5 C35 -1.2(4) . . . . ?
Cl6 Cr4 N5 C35 84.4(4) . . . . ?
Cl5 Cr4 N5 C35 173.4(3) . . . . ?
O3 Cr4 N6 C40 -12.0(4) . . . . ?
O7 Cr4 N6 C40 -90.6(4) . . . . ?
N5 Cr4 N6 C40 175.6(4) . . . . ?
Cl6 Cr4 N6 C40 82.4(4) . . . . ?
Cl5 Cr4 N6 C40 143.4(6) . . . . ?
O3 Cr4 N6 C36 172.4(3) . . . . ?
O7 Cr4 N6 C36 93.7(4) . . . . ?
N5 Cr4 N6 C36 -0.1(3) . . . . ?
Cl6 Cr4 N6 C36 -93.3(3) . . . . ?
Cl5 Cr4 N6 C36 -32.2(9) . . . . ?
Cr1 O1 C1 C4 -4.0(5) . . . . ?
Cr2 O1 C1 C4 128.7(4) . . . . ?
Cr3 O2 C2 C4 127.6(4) . . . . ?
Cr1 O2 C2 C4 -4.7(5) . . . . ?
Cr1 O3 C3 C4 -5.2(5) . . . . ?
Cr4 O3 C3 C4 129.7(4) . . . . ?
O1 C1 C4 C3 -60.6(5) . . . . ?
O1 C1 C4 C5 -176.9(4) . . . . ?
O1 C1 C4 C2 65.8(5) . . . . ?
O3 C3 C4 C1 66.3(5) . . . . ?
O3 C3 C4 C5 -177.7(4) . . . . ?
O3 C3 C4 C2 -59.9(6) . . . . ?
O2 C2 C4 C1 -60.2(5) . . . . ?
O2 C2 C4 C3 65.8(6) . . . . ?
O2 C2 C4 C5 -176.8(4) . . . . ?
C1 C4 C5 O4 -173.2(5) . . . . ?
C3 C4 C5 O4 67.6(6) . . . . ?
C2 C4 C5 O4 -53.3(6) . . . . ?
Cr1 O5 C6 C9 -3.5(5) . . . . ?
Cr2 O5 C6 C9 129.6(4) . . . . ?
Cr1 O6 C7 C9 -3.8(5) . . . . ?
Cr3 O6 C7 C9 131.2(4) . . . . ?
Cr1 O7 C8 C9 -3.6(5) . . . . ?
Cr4 O7 C8 C9 129.8(3) . . . . ?
O6 C7 C9 C10 -177.5(4) . . . . ?
O6 C7 C9 C6 65.0(6) . . . . ?
O6 C7 C9 C8 -59.4(6) . . . . ?
O5 C6 C9 C10 -177.2(4) . . . . ?
O5 C6 C9 C7 -60.4(6) . . . . ?
O5 C6 C9 C8 64.9(5) . . . . ?
O7 C8 C9 C10 -178.5(4) . . . . ?
O7 C8 C9 C7 64.3(5) . . . . ?
O7 C8 C9 C6 -60.6(5) . . . . ?
C7 C9 C10 O8 177.0(5) . . . . ?
C6 C9 C10 O8 -63.2(6) . . . . ?
C8 C9 C10 O8 56.4(6) . . . . ?
C7 C9 C10 O8X 77.2(11) . . . . ?
C6 C9 C10 O8X -162.9(10) . . . . ?
C8 C9 C10 O8X -43.3(11) . . . . ?
C7 C9 C10 O8Y -47.9(13) . . . . ?
C6 C9 C10 O8Y 72.0(13) . . . . ?
C8 C9 C10 O8Y -168.5(12) . . . . ?
C15 N1 C11 C12 0.8(7) . . . . ?
Cr2 N1 C11 C12 -176.8(4) . . . . ?
N1 C11 C12 C13 -0.5(8) . . . . ?
C11 C12 C13 C14 0.0(8) . . . . ?
C12 C13 C14 C15 0.3(8) . . . . ?
C11 N1 C15 C14 -0.6(7) . . . . ?
Cr2 N1 C15 C14 177.3(4) . . . . ?
C11 N1 C15 C16 180.0(4) . . . . ?
Cr2 N1 C15 C16 -2.2(5) . . . . ?
C13 C14 C15 N1 0.1(8) . . . . ?
C13 C14 C15 C16 179.5(5) . . . . ?
C20 N2 C16 C17 -0.1(8) . . . . ?
Cr2 N2 C16 C17 166.9(4) . . . . ?
C20 N2 C16 C15 -176.9(4) . . . . ?
Cr2 N2 C16 C15 -9.8(6) . . . . ?
N1 C15 C16 N2 7.9(6) . . . . ?
C14 C15 C16 N2 -171.6(5) . . . . ?
N1 C15 C16 C17 -168.8(5) . . . . ?
C14 C15 C16 C17 11.7(8) . . . . ?
N2 C16 C17 C18 0.6(9) . . . . ?
C15 C16 C17 C18 177.0(5) . . . . ?
C16 C17 C18 C19 -0.7(10) . . . . ?
C17 C18 C19 C20 0.4(10) . . . . ?
C16 N2 C20 C19 -0.2(8) . . . . ?
Cr2 N2 C20 C19 -166.5(4) . . . . ?
C18 C19 C20 N2 0.0(9) . . . . ?
C25 N3 C21 C22 -0.1(8) . . . . ?
Cr3 N3 C21 C22 -176.7(4) . . . . ?
N3 C21 C22 C23 0.2(9) . . . . ?
C21 C22 C23 C24 -1.3(9) . . . . ?
C22 C23 C24 C25 2.3(9) . . . . ?
C21 N3 C25 C24 1.2(8) . . . . ?
Cr3 N3 C25 C24 178.1(4) . . . . ?
C21 N3 C25 C26 -179.6(4) . . . . ?
Cr3 N3 C25 C26 -2.7(6) . . . . ?
C23 C24 C25 N3 -2.3(9) . . . . ?
C23 C24 C25 C26 178.6(5) . . . . ?
C30 N4 C26 C27 1.7(8) . . . . ?
Cr3 N4 C26 C27 179.1(4) . . . . ?
C30 N4 C26 C25 -179.7(4) . . . . ?
Cr3 N4 C26 C25 -2.3(6) . . . . ?
N3 C25 C26 N4 3.2(6) . . . . ?
C24 C25 C26 N4 -177.6(5) . . . . ?
N3 C25 C26 C27 -178.2(5) . . . . ?
C24 C25 C26 C27 1.0(8) . . . . ?
N4 C26 C27 C28 -0.2(8) . . . . ?
C25 C26 C27 C28 -178.7(5) . . . . ?
C26 C27 C28 C29 -1.4(8) . . . . ?
C27 C28 C29 C30 1.6(8) . . . . ?
C26 N4 C30 C29 -1.6(8) . . . . ?
Cr3 N4 C30 C29 -178.8(4) . . . . ?
C28 C29 C30 N4 -0.1(8) . . . . ?
C35 N5 C31 C32 -1.0(8) . . . . ?
Cr4 N5 C31 C32 176.2(4) . . . . ?
N5 C31 C32 C33 1.1(9) . . . . ?
C31 C32 C33 C34 -0.6(9) . . . . ?
C32 C33 C34 C35 0.0(8) . . . . ?
C31 N5 C35 C34 0.3(7) . . . . ?
Cr4 N5 C35 C34 -177.2(4) . . . . ?
C31 N5 C35 C36 179.7(4) . . . . ?
Cr4 N5 C35 C36 2.2(6) . . . . ?
C33 C34 C35 N5 0.1(8) . . . . ?
C33 C34 C35 C36 -179.2(5) . . . . ?
C40 N6 C36 C37 3.1(7) . . . . ?
Cr4 N6 C36 C37 179.0(4) . . . . ?
C40 N6 C36 C35 -174.7(4) . . . . ?
Cr4 N6 C36 C35 1.2(5) . . . . ?
N5 C35 C36 C37 -179.9(5) . . . . ?
C34 C35 C36 C37 -0.5(8) . . . . ?
N5 C35 C36 N6 -2.3(6) . . . . ?
C34 C35 C36 N6 177.1(5) . . . . ?
N6 C36 C37 C38 -1.7(8) . . . . ?
C35 C36 C37 C38 175.8(5) . . . . ?
C36 C37 C38 C39 -1.0(8) . . . . ?
C37 C38 C39 C40 2.1(8) . . . . ?
C36 N6 C40 C39 -2.0(7) . . . . ?
Cr4 N6 C40 C39 -177.6(4) . . . . ?
C38 C39 C40 N6 -0.6(8) . . . . ?
